data_2226279
loop_
_publ_author_name
'Wang, Xue'
'Gao, Jin-Sheng'
'Ding, Zhi-Yong'
'Hou, Guang-Feng'

_publ_section_title
;
 <i>catena</i>-Poly[[bis(nitrato-\k^2^<i>O</i>,<i>O</i>')zinc(II)]-\m-4,4'-bis(pyrazol-1-ylmethyl)biphenyl-\k^2^<i>N</i>^2^:<i>N</i>^2'^]
;
_journal_coeditor_code SI2259
_journal_issue 6
_journal_name_full 'Acta Crystallographica Section E'
_journal_page_first m700
_journal_paper_doi 10.1107/S1600536810018738
_journal_volume 66
_journal_year 2010
_chemical_formula_iupac '[Zn (N O3)2 (C20 H18 N4)]'
_chemical_formula_moiety 'C20 H18 N6 O6 Zn'
_chemical_formula_sum 'C20 H18 N6 O6 Zn'
_chemical_formula_weight 503.77
_chemical_name_systematic
;
<i>catena</i>-Poly[[bis(nitrato-\k^2^<i>O</i>,<i>O</i>')zinc(II)]-\m-
4,4'-bis(pyrazol-1-ylmethyl)biphenyl-\k^2^<i>N</i>^2^:<i>N</i>^2'^]
;
_space_group_IT_number 15
_symmetry_cell_setting monoclinic
_symmetry_space_group_name_Hall '-C 2yc'
_symmetry_space_group_name_H-M 'C 1 2/c 1'
_atom_sites_solution_hydrogens geom
_atom_sites_solution_primary direct
_atom_sites_solution_secondary difmap
_audit_creation_method SHELXL-97
_cell_angle_alpha 90.00
_cell_angle_beta 95.76(3)
_cell_angle_gamma 90.00
_cell_formula_units_Z 4
_cell_length_a 14.088(3)
_cell_length_b 13.780(3)
_cell_length_c 10.744(2)
_cell_measurement_reflns_used 8577
_cell_measurement_temperature 291(2)
_cell_measurement_theta_max 27.49
_cell_measurement_theta_min 3.52
_cell_volume 2075.2(7)
_computing_cell_refinement 'RAPID-AUTO (Rigaku, 1998)'
_computing_data_collection 'RAPID-AUTO (Rigaku, 1998)'
_computing_data_reduction 'CrystalStructure (Rigaku/MSC, 2002)'
_computing_molecular_graphics 'SHELXTL (Sheldrick, 2008)'
_computing_publication_material 'SHELXL97 (Sheldrick, 2008)'
_computing_structure_refinement 'SHELXL97 (Sheldrick, 2008)'
_computing_structure_solution 'SHELXS97 (Sheldrick, 2008)'
_diffrn_ambient_temperature 291(2)
_diffrn_measured_fraction_theta_full 0.997
_diffrn_measured_fraction_theta_max 0.997
_diffrn_measurement_device_type 'Rigaku R-AXIS RAPID'
_diffrn_measurement_method '\w scan'
_diffrn_radiation_monochromator graphite
_diffrn_radiation_source 'fine-focus sealed tube'
_diffrn_radiation_type MoK\a
_diffrn_radiation_wavelength 0.71073
_diffrn_reflns_av_R_equivalents 0.0271
_diffrn_reflns_av_sigmaI/netI 0.0221
_diffrn_reflns_limit_h_max 18
_diffrn_reflns_limit_h_min -18
_diffrn_reflns_limit_k_max 17
_diffrn_reflns_limit_k_min -17
_diffrn_reflns_limit_l_max 12
_diffrn_reflns_limit_l_min -13
_diffrn_reflns_number 9881
_diffrn_reflns_theta_full 27.45
_diffrn_reflns_theta_max 27.45
_diffrn_reflns_theta_min 3.52
_diffrn_standards_decay_% 0
_diffrn_standards_interval_count 0
_diffrn_standards_interval_time 0
_diffrn_standards_number 0
_exptl_absorpt_coefficient_mu 1.236
_exptl_absorpt_correction_T_max 0.7282
_exptl_absorpt_correction_T_min 0.5954
_exptl_absorpt_correction_type multi-scan
_exptl_absorpt_process_details '(ABSCOR; Higashi, 1995)'
_exptl_crystal_colour colorless
_exptl_crystal_density_diffrn 1.612
_exptl_crystal_density_method 'not measured'
_exptl_crystal_description block
_exptl_crystal_F_000 1032
_exptl_crystal_size_max 0.47
_exptl_crystal_size_mid 0.31
_exptl_crystal_size_min 0.27
_refine_diff_density_max 0.285
_refine_diff_density_min -0.299
_refine_ls_extinction_method none
_refine_ls_goodness_of_fit_ref 1.065
_refine_ls_hydrogen_treatment constr
_refine_ls_matrix_type full
_refine_ls_number_parameters 150
_refine_ls_number_reflns 2361
_refine_ls_number_restraints 0
_refine_ls_restrained_S_all 1.065
_refine_ls_R_factor_all 0.0337
_refine_ls_R_factor_gt 0.0290
_refine_ls_shift/su_max 0.001
_refine_ls_shift/su_mean 0.000
_refine_ls_structure_factor_coef Fsqd
_refine_ls_weighting_details 'w=1/[\s^2^(Fo^2^)+(0.0366P)^2^+1.1611P] where P=(Fo^2^+2Fc^2^)/3'
_refine_ls_weighting_scheme calc
_refine_ls_wR_factor_gt 0.0706
_refine_ls_wR_factor_ref 0.0724
_reflns_number_gt 2107
_reflns_number_total 2361
_reflns_threshold_expression >2sigma(I)
_cod_data_source_file si2259.cif
_cod_data_source_block I
_cod_depositor_comments
;
The following automatic conversions were performed:
'_exptl_absorpt_correction_type' value 'Multi-scan' changed to
'multi-scan' according to
'/home/saulius/struct/CIF-dictionaries/cif_core.dic' dictionary named
'cif_core.dic' version 2.4.1 from 2010-06-29.

Automatic conversion script
Id: cif_fix_enum 1527 2010-12-29 10:47:43Z saulius 
;
_cod_original_sg_symbol_H-M 'C 2/c'
_cod_database_code 2226279
_cod_database_fobs_code 2226279

loop_
_symmetry_equiv_pos_as_xyz
'x, y, z'
'-x, y, -z+1/2'
'x+1/2, y+1/2, z'
'-x+1/2, y+1/2, -z+1/2'
'-x, -y, -z'
'x, -y, z-1/2'
'-x+1/2, -y+1/2, -z'
'x+1/2, -y+1/2, z-1/2'

loop_
_atom_site_type_symbol
_atom_site_label
_atom_site_fract_x
_atom_site_fract_y
_atom_site_fract_z
_atom_site_U_iso_or_equiv
_atom_site_adp_type
_atom_site_calc_flag
_atom_site_refinement_flags
_atom_site_occupancy
_atom_site_disorder_assembly
_atom_site_disorder_group
C C1 0.88226(13) 0.85458(13) 0.30265(17) 0.0400(4) Uani d . 1 . .
H H1 0.9299 0.8328 0.3623 0.048 Uiso calc R 1 . .
C C2 0.79425(13) 0.81078(13) 0.27656(17) 0.0422(4) Uani d . 1 . .
H H2 0.7719 0.7555 0.3138 0.051 Uiso calc R 1 . .
C C3 0.74719(12) 0.86596(12) 0.18459(17) 0.0378(4) Uani d . 1 . .
H H3 0.6857 0.8550 0.1472 0.045 Uiso calc R 1 . .
C C4 0.79018(13) 1.01784(13) 0.06773(19) 0.0448(5) Uani d . 1 . .
H H4A 0.8446 1.0209 0.0192 0.054 Uiso calc R 1 . .
H H4B 0.7877 1.0785 0.1132 0.054 Uiso calc R 1 . .
C C5 0.70008(12) 1.00840(13) -0.02129(16) 0.0344(4) Uani d . 1 . .
C C6 0.68292(12) 0.92829(13) -0.09799(17) 0.0394(4) Uani d . 1 . .
H H6 0.7250 0.8761 -0.0910 0.047 Uiso calc R 1 . .
C C7 0.60321(12) 0.92531(13) -0.18549(16) 0.0371(4) Uani d . 1 . .
H H7 0.5913 0.8701 -0.2345 0.045 Uiso calc R 1 . .
C C8 0.54112(11) 1.00366(12) -0.20065(15) 0.0304(3) Uani d . 1 . .
C C9 0.55789(12) 1.08310(12) -0.12237(16) 0.0379(4) Uani d . 1 . .
H H9 0.5164 1.1357 -0.1299 0.045 Uiso calc R 1 . .
C C10 0.63608(12) 1.08471(13) -0.03278(16) 0.0392(4) Uani d . 1 . .
H H10 0.6456 1.1379 0.0203 0.047 Uiso calc R 1 . .
N N1 0.88943(9) 0.93271(10) 0.23026(13) 0.0336(3) Uani d . 1 . .
N N2 0.80483(9) 0.93853(10) 0.15759(12) 0.0307(3) Uani d . 1 . .
N N3 1.06552(11) 1.16224(10) 0.10426(14) 0.0389(3) Uani d . 1 . .
O O1 1.00867(10) 1.09113(9) 0.08271(13) 0.0476(3) Uani d . 1 . .
O O2 1.10427(11) 1.17141(11) 0.21293(14) 0.0588(4) Uani d . 1 . .
O O3 1.08004(13) 1.21789(11) 0.02032(15) 0.0678(5) Uani d . 1 . .
Zn Zn1 1.0000 1.027091(19) 0.2500 0.03491(11) Uani d S 1 . .

loop_
_atom_site_aniso_label
_atom_site_aniso_U_11
_atom_site_aniso_U_22
_atom_site_aniso_U_33
_atom_site_aniso_U_12
_atom_site_aniso_U_13
_atom_site_aniso_U_23
C1 0.0374(9) 0.0386(9) 0.0404(9) 0.0011(7) -0.0139(7) 0.0046(8)
C2 0.0406(10) 0.0393(9) 0.0449(10) -0.0062(7) -0.0043(8) 0.0060(8)
C3 0.0263(8) 0.0419(9) 0.0430(9) -0.0074(7) -0.0070(7) -0.0014(8)
C4 0.0330(9) 0.0453(10) 0.0506(11) -0.0088(7) -0.0235(8) 0.0106(8)
C5 0.0252(8) 0.0407(8) 0.0342(9) -0.0030(6) -0.0121(6) 0.0055(7)
C6 0.0300(8) 0.0422(9) 0.0424(9) 0.0094(7) -0.0135(7) -0.0017(8)
C7 0.0343(9) 0.0380(9) 0.0359(8) 0.0042(7) -0.0123(7) -0.0071(7)
C8 0.0227(8) 0.0379(8) 0.0285(8) -0.0009(6) -0.0080(6) 0.0003(6)
C9 0.0301(8) 0.0374(9) 0.0428(9) 0.0065(7) -0.0122(7) -0.0038(7)
C10 0.0372(9) 0.0378(9) 0.0386(9) -0.0014(7) -0.0151(7) -0.0064(7)
N1 0.0238(6) 0.0356(7) 0.0377(7) -0.0008(5) -0.0151(5) 0.0003(6)
N2 0.0214(6) 0.0342(6) 0.0337(7) -0.0018(5) -0.0113(5) -0.0008(6)
N3 0.0339(8) 0.0359(7) 0.0456(8) -0.0004(6) -0.0022(6) 0.0005(7)
O1 0.0461(8) 0.0409(7) 0.0521(8) -0.0107(6) -0.0130(6) 0.0012(6)
O2 0.0503(9) 0.0668(9) 0.0550(8) -0.0159(7) -0.0154(7) -0.0043(7)
O3 0.0858(12) 0.0570(9) 0.0600(9) -0.0229(9) 0.0047(8) 0.0089(8)
Zn1 0.02434(15) 0.03443(16) 0.04240(18) 0.000 -0.01422(11) 0.000

loop_
_atom_type_symbol
_atom_type_description
_atom_type_scat_dispersion_real
_atom_type_scat_dispersion_imag
_atom_type_scat_source
C C 0.0033 0.0016 'International Tables Vol C Tables 4.2.6.8 and 6.1.1.4'
H H 0.0000 0.0000 'International Tables Vol C Tables 4.2.6.8 and 6.1.1.4'
N N 0.0061 0.0033 'International Tables Vol C Tables 4.2.6.8 and 6.1.1.4'
O O 0.0106 0.0060 'International Tables Vol C Tables 4.2.6.8 and 6.1.1.4'
Zn Zn 0.2839 1.4301 'International Tables Vol C Tables 4.2.6.8 and 6.1.1.4'

loop_
_geom_angle_atom_site_label_1
_geom_angle_atom_site_label_2
_geom_angle_atom_site_label_3
_geom_angle_site_symmetry_1
_geom_angle_site_symmetry_3
_geom_angle
_geom_angle_publ_flag
N1 C1 C2 . . 110.62(15) ?
N1 C1 H1 . . 124.7 ?
C2 C1 H1 . . 124.7 ?
C3 C2 C1 . . 105.32(16) ?
C3 C2 H2 . . 127.3 ?
C1 C2 H2 . . 127.3 ?
N2 C3 C2 . . 108.18(15) ?
N2 C3 H3 . . 125.9 ?
C2 C3 H3 . . 125.9 ?
N2 C4 C5 . . 114.01(14) ?
N2 C4 H4A . . 108.8 ?
C5 C4 H4A . . 108.8 ?
N2 C4 H4B . . 108.8 ?
C5 C4 H4B . . 108.8 ?
H4A C4 H4B . . 107.6 ?
C10 C5 C6 . . 118.68(14) ?
C10 C5 C4 . . 119.23(16) ?
C6 C5 C4 . . 121.94(16) ?
C5 C6 C7 . . 120.45(15) ?
C5 C6 H6 . . 119.8 ?
C7 C6 H6 . . 119.8 ?
C8 C7 C6 . . 120.83(15) ?
C8 C7 H7 . . 119.6 ?
C6 C7 H7 . . 119.6 ?
C9 C8 C7 . . 118.41(14) ?
C9 C8 C8 . 2_654 120.32(11) ?
C7 C8 C8 . 2_654 121.27(11) ?
C8 C9 C10 . . 120.55(15) ?
C8 C9 H9 . . 119.7 ?
C10 C9 H9 . . 119.7 ?
C5 C10 C9 . . 120.98(16) ?
C5 C10 H10 . . 119.5 ?
C9 C10 H10 . . 119.5 ?
C1 N1 N2 . . 105.55(13) ?
C1 N1 Zn1 . . 123.95(11) ?
N2 N1 Zn1 . . 130.02(11) ?
C3 N2 N1 . . 110.32(13) ?
C3 N2 C4 . . 130.89(13) ?
N1 N2 C4 . . 118.79(13) ?
O3 N3 O2 . . 122.73(16) ?
O3 N3 O1 . . 120.02(16) ?
O2 N3 O1 . . 117.25(15) ?
N3 O1 Zn1 . . 105.56(10) ?
N3 O2 Zn1 . . 81.99(10) ?
O1 Zn1 O1 2_755 . 128.11(8) ?
O1 Zn1 N1 2_755 . 105.05(6) ?
O1 Zn1 N1 . . 107.61(6) ?
O1 Zn1 N1 2_755 2_755 107.61(6) ?
O1 Zn1 N1 . 2_755 105.05(6) ?
N1 Zn1 N1 . 2_755 100.03(8) ?
O1 Zn1 O2 2_755 . 83.36(6) ?
O1 Zn1 O2 . . 55.06(5) ?
N1 Zn1 O2 . . 160.46(5) ?
N1 Zn1 O2 2_755 . 93.94(6) ?

loop_
_geom_bond_atom_site_label_1
_geom_bond_atom_site_label_2
_geom_bond_site_symmetry_2
_geom_bond_distance
_geom_bond_publ_flag
C1 N1 . 1.338(2) ?
C1 C2 . 1.382(2) ?
C1 H1 . 0.9300 ?
C2 C3 . 1.365(2) ?
C2 H2 . 0.9300 ?
C3 N2 . 1.338(2) ?
C3 H3 . 0.9300 ?
C4 N2 . 1.459(2) ?
C4 C5 . 1.516(2) ?
C4 H4A . 0.9700 ?
C4 H4B . 0.9700 ?
C5 C10 . 1.383(2) ?
C5 C6 . 1.384(3) ?
C6 C7 . 1.391(2) ?
C6 H6 . 0.9300 ?
C7 C8 . 1.389(2) ?
C7 H7 . 0.9300 ?
C8 C9 . 1.386(2) ?
C8 C8 2_654 1.490(3) ?
C9 C10 . 1.388(2) ?
C9 H9 . 0.9300 ?
C10 H10 . 0.9300 ?
N1 N2 . 1.3602(17) ?
N1 Zn1 . 2.0240(14) yes
N3 O3 . 1.217(2) ?
N3 O2 . 1.245(2) ?
N3 O1 . 1.2721(19) ?
O1 Zn1 . 2.0169(14) yes
O2 Zn1 . 2.5277(16) yes
Zn1 O1 2_755 2.0169(14) ?
Zn1 N1 2_755 2.0240(14) ?
